data_1560921
loop_
_publ_author_name
'Cramer, Alisha J.'
'Cole, Jacqueline M.'

_publ_section_title
;
 Host-guest prospects of neodymium and gadolinium ultraphosphate
 frameworks for nuclear waste storage: Multi-temperature topological
 analysis of nanoporous cages in RP5O14
;
_journal_name_full 'Journal of Solid State Chemistry'
_journal_page_first 250
_journal_page_last 257
_journal_paper_doi 10.1016/j.jssc.2018.07.020
_journal_volume 266
_journal_year 2018
_chemical_formula_sum 'Gd O14 P5'
_chemical_formula_weight 536.10
_space_group_IT_number 53
_space_group_name_Hall '-P 2ac 2'
_space_group_name_H-M_alt 'P m n a'
_symmetry_cell_setting orthorhombic
_symmetry_space_group_name_H-M 'P m n a'
_atom_sites_solution_hydrogens none
_atom_sites_solution_primary direct
_atom_sites_solution_secondary difmap
_audit_creation_method SHELXL-97
_cell_angle_alpha 90.00
_cell_angle_beta 90.00
_cell_angle_gamma 90.00
_cell_formula_units_Z 4
_cell_length_a 13.000(3)
_cell_length_b 8.7040(17)
_cell_length_c 8.9560(18)
_cell_measurement_reflns_used 512
_cell_measurement_temperature 460(2)
_cell_measurement_theta_max 28.28
_cell_measurement_theta_min 2.0
_cell_volume 1013.4(4)
_computing_cell_refinement
;
Rigaku CrystalClear-SM Expert 2.0
;
_computing_data_collection 'Rigaku CrystalClear-SM Expert 2.0'
_computing_data_reduction
;
Rigaku CrystalClear-SM Expert 2.0
;
_computing_molecular_graphics
;
SHELXTL-PLUS (Sheldrick, 1995)
;
_computing_publication_material 'SHELXL-97 (Sheldrick, 1997)'
_computing_structure_refinement 'SHELXL-97 (Sheldrick, 1997)'
_computing_structure_solution 'SHELXS-97 (Sheldrick, 1990)'
_diffrn_ambient_temperature 460(2)
_diffrn_measured_fraction_theta_full 0.849
_diffrn_measured_fraction_theta_max 0.849
_diffrn_measurement_device_type 'Rigaku Saturn 724+ CCD'
_diffrn_measurement_method '\w scans'
_diffrn_radiation_monochromator graphite
_diffrn_radiation_source 'fine-focus sealed tube'
_diffrn_radiation_type MoK\a
_diffrn_radiation_wavelength 0.71073
_diffrn_reflns_av_R_equivalents 0.0399
_diffrn_reflns_av_sigmaI/netI 0.0237
_diffrn_reflns_limit_h_max 17
_diffrn_reflns_limit_h_min -17
_diffrn_reflns_limit_k_max 6
_diffrn_reflns_limit_k_min -11
_diffrn_reflns_limit_l_max 12
_diffrn_reflns_limit_l_min -6
_diffrn_reflns_number 3848
_diffrn_reflns_theta_full 30.64
_diffrn_reflns_theta_max 30.64
_diffrn_reflns_theta_min 3.26
_diffrn_standards_decay_% 0
_diffrn_standards_interval_count 0
_diffrn_standards_interval_time 0
_diffrn_standards_number 0
_exptl_absorpt_coefficient_mu 7.423
_exptl_absorpt_correction_T_max 0.105
_exptl_absorpt_correction_T_min 0.069
_exptl_absorpt_correction_type empirical
_exptl_absorpt_process_details
;
T. Higashi, ABSCOR, empirical absorption correction
;
_exptl_crystal_colour colourless
_exptl_crystal_density_diffrn 3.514
_exptl_crystal_density_method 'not measured'
_exptl_crystal_description block
_exptl_crystal_F_000 1004
_exptl_crystal_size_max 0.4
_exptl_crystal_size_mid 0.4
_exptl_crystal_size_min 0.3
_refine_diff_density_max 1.439
_refine_diff_density_min -0.941
_refine_diff_density_rms 0.184
_refine_ls_extinction_coef 0.0165(8)
_refine_ls_extinction_expression Fc^*^=kFc[1+0.001xFc^2^\l^3^/sin(2\q)]^-1/4^
_refine_ls_extinction_method SHELXL
_refine_ls_goodness_of_fit_ref 1.225
_refine_ls_hydrogen_treatment none
_refine_ls_matrix_type full
_refine_ls_number_parameters 99
_refine_ls_number_reflns 1391
_refine_ls_number_restraints 0
_refine_ls_restrained_S_all 1.225
_refine_ls_R_factor_all 0.0253
_refine_ls_R_factor_gt 0.0252
_refine_ls_shift/su_max 0.001
_refine_ls_shift/su_mean 0.000
_refine_ls_structure_factor_coef Fsqd
_refine_ls_weighting_details 'calc w=1/[\s^2^(Fo^2^)+(0.0347P)^2^+1.9922P] where P=(Fo^2^+2Fc^2^)/3'
_refine_ls_weighting_scheme calc
_refine_ls_wR_factor_gt 0.0663
_refine_ls_wR_factor_ref 0.0664
_reflns_number_gt 1387
_reflns_number_total 1391
_reflns_threshold_expression >2sigma(I)
_cod_data_source_file 2gd460d3-2a.cif
_cod_data_source_block 2gd460d3-2a
_cod_original_cell_volume 1013.4(3)
_cod_original_sg_symbol_H-M Pmna
_cod_database_code 1560921

loop_
_symmetry_equiv_pos_as_xyz
'x, y, z'
'-x+1/2, -y, z+1/2'
'-x+1/2, y, -z+1/2'
'x, -y, -z'
'-x, -y, -z'
'x-1/2, y, -z-1/2'
'x-1/2, -y, z-1/2'
'-x, y, z'

loop_
_atom_site_label
_atom_site_type_symbol
_atom_site_fract_x
_atom_site_fract_y
_atom_site_fract_z
_atom_site_U_iso_or_equiv
_atom_site_adp_type
_atom_site_occupancy
_atom_site_symmetry_multiplicity
_atom_site_calc_flag
_atom_site_refinement_flags
_atom_site_disorder_assembly
_atom_site_disorder_group
Gd1 Gd 0.0000 0.77701(2) 0.18983(2) 0.01041(12) Uani 1 2 d S . .
P1 P -0.16487(6) 1.26347(9) 0.45104(9) 0.01116(17) Uani 1 1 d . . .
P2 P 0.0000 1.18517(14) 0.24502(12) 0.0109(2) Uani 1 2 d S . .
P3 P -0.32761(8) 1.5000 0.5000 0.0107(2) Uani 1 2 d S . .
P4 P 0.20196(8) 1.0000 0.0000 0.0120(2) Uani 1 2 d S . .
O1 O -0.0941(2) 1.2848(3) 0.3117(3) 0.0183(6) Uani 1 1 d . . .
O2 O 0.0000 1.2094(5) 0.0820(4) 0.0243(8) Uani 1 2 d S . .
O3 O 0.0000 1.0309(5) 0.3116(3) 0.0199(7) Uani 1 2 d S . .
O4 O -0.1129(2) 0.7277(3) 0.4044(3) 0.0249(6) Uani 1 1 d . . .
O5 O 0.14834(19) 0.9125(3) 0.1165(3) 0.0229(5) Uani 1 1 d . . .
O6 O -0.2474(2) 1.3872(3) 0.4178(3) 0.0234(5) Uani 1 1 d . . .
O7 O 0.1172(2) 0.5812(3) 0.1190(3) 0.0210(5) Uani 1 1 d . . .
O8 O -0.2191(2) 1.1098(3) 0.4140(3) 0.0261(6) Uani 1 1 d . . .

loop_
_atom_site_aniso_label
_atom_site_aniso_U_11
_atom_site_aniso_U_22
_atom_site_aniso_U_33
_atom_site_aniso_U_23
_atom_site_aniso_U_13
_atom_site_aniso_U_12
Gd1 0.01155(14) 0.00940(17) 0.01030(15) -0.00012(6) 0.000 0.000
P1 0.0116(4) 0.0101(4) 0.0118(4) -0.0002(2) -0.0001(3) 0.0007(3)
P2 0.0124(4) 0.0111(5) 0.0092(5) -0.0008(4) 0.000 0.000
P3 0.0108(4) 0.0081(5) 0.0132(4) 0.0003(4) 0.000 0.000
P4 0.0111(4) 0.0092(5) 0.0155(5) 0.0000(4) 0.000 0.000
O1 0.0165(12) 0.0153(15) 0.0230(14) 0.0055(8) 0.0071(9) 0.0046(8)
O2 0.035(2) 0.028(2) 0.0101(15) -0.0005(13) 0.000 0.000
O3 0.0271(19) 0.0127(19) 0.0198(16) -0.0010(11) 0.000 0.000
O4 0.0287(14) 0.0308(15) 0.0151(12) -0.0013(9) 0.0099(11) -0.0047(11)
O5 0.0211(11) 0.0221(13) 0.0254(12) 0.0033(10) 0.0070(9) -0.0058(10)
O6 0.0234(12) 0.0279(14) 0.0188(11) -0.0011(10) -0.0003(9) 0.0167(11)
O7 0.0243(11) 0.0162(11) 0.0226(11) -0.0025(9) 0.0050(9) 0.0079(10)
O8 0.0351(14) 0.0196(14) 0.0236(12) -0.0059(10) 0.0102(11) -0.0136(11)

loop_
_atom_type_symbol
_atom_type_description
_atom_type_scat_dispersion_real
_atom_type_scat_dispersion_imag
_atom_type_scat_source
O O 0.0106 0.0060 'International Tables Vol C Tables 4.2.6.8 and 6.1.1.4'
P P 0.1023 0.0942 'International Tables Vol C Tables 4.2.6.8 and 6.1.1.4'
Gd Gd -0.1653 3.9035 'International Tables Vol C Tables 4.2.6.8 and 6.1.1.4'

loop_
_geom_angle_atom_site_label_1
_geom_angle_atom_site_label_2
_geom_angle_atom_site_label_3
_geom_angle
_geom_angle_site_symmetry_1
_geom_angle_site_symmetry_3
O5 Gd1 O5 110.03(13) 8 .
O5 Gd1 O7 76.07(9) 8 8
O5 Gd1 O7 144.24(9) . 8
O5 Gd1 O7 144.24(9) 8 .
O5 Gd1 O7 76.07(9) . .
O7 Gd1 O7 79.90(13) 8 .
O5 Gd1 O2 72.37(8) 8 5_575
O5 Gd1 O2 72.37(8) . 5_575
O7 Gd1 O2 76.57(10) 8 5_575
O7 Gd1 O2 76.57(10) . 5_575
O5 Gd1 O4 142.70(9) 8 8
O5 Gd1 O4 79.41(10) . 8
O7 Gd1 O4 117.86(9) 8 8
O7 Gd1 O4 72.53(9) . 8
O2 Gd1 O4 142.19(8) 5_575 8
O5 Gd1 O4 79.41(10) 8 .
O5 Gd1 O4 142.70(9) . .
O7 Gd1 O4 72.53(9) 8 .
O7 Gd1 O4 117.86(9) . .
O2 Gd1 O4 142.19(8) 5_575 .
O4 Gd1 O4 73.40(15) 8 .
O5 Gd1 O3 70.98(8) 8 .
O5 Gd1 O3 70.98(8) . .
O7 Gd1 O3 139.69(7) 8 .
O7 Gd1 O3 139.69(7) . .
O2 Gd1 O3 113.48(12) 5_575 .
O4 Gd1 O3 79.08(9) 8 .
O4 Gd1 O3 79.08(9) . .
O4 P1 O8 116.47(17) 4_576 .
O4 P1 O6 116.97(16) 4_576 .
O8 P1 O6 104.12(17) . .
O4 P1 O1 115.42(18) 4_576 .
O8 P1 O1 101.52(15) . .
O6 P1 O1 99.89(14) . .
O3 P2 O2 122.2(2) . .
O3 P2 O1 109.92(12) . 8
O2 P2 O1 106.81(14) . 8
O3 P2 O1 109.92(12) . .
O2 P2 O1 106.81(14) . .
O1 P2 O1 98.6(2) 8 .
O7 P3 O7 121.4(2) 6_566 7_576
O7 P3 O6 110.82(15) 6_566 4_586
O7 P3 O6 106.16(13) 7_576 4_586
O7 P3 O6 106.16(13) 6_566 .
O7 P3 O6 110.82(15) 7_576 .
O6 P3 O6 99.3(2) 4_586 .
O5 P4 O5 123.3(2) 4_575 .
O5 P4 O8 109.69(15) 4_575 6_656
O5 P4 O8 105.79(14) . 6_656
O5 P4 O8 105.79(14) 4_575 7_675
O5 P4 O8 109.69(15) . 7_675
O8 P4 O8 100.2(2) 6_656 7_675
P1 O1 P2 132.72(17) . .
P2 O2 Gd1 174.6(3) . 5_575
P2 O3 Gd1 129.78(18) . .
P1 O4 Gd1 163.65(18) 4_576 .
P4 O5 Gd1 147.90(17) . .
P1 O6 P3 141.66(17) . .
P3 O7 Gd1 148.73(16) 6_646 .
P1 O8 P4 134.85(17) . 6_556

loop_
_geom_bond_atom_site_label_1
_geom_bond_atom_site_label_2
_geom_bond_distance
_geom_bond_site_symmetry_2
Gd1 O5 2.354(2) 8
Gd1 O5 2.354(2) .
Gd1 O7 2.372(2) 8
Gd1 O7 2.372(2) .
Gd1 O2 2.438(4) 5_575
Gd1 O4 2.455(3) 8
Gd1 O4 2.455(3) .
Gd1 O3 2.465(4) .
P1 O4 1.463(3) 4_576
P1 O8 1.548(3) .
P1 O6 1.549(3) .
P1 O1 1.562(3) .
P2 O3 1.469(4) .
P2 O2 1.475(4) .
P2 O1 1.614(3) 8
P2 O1 1.614(3) .
P3 O7 1.466(2) 6_566
P3 O7 1.466(2) 7_576
P3 O6 1.610(3) 4_586
P3 O6 1.610(3) .
P4 O5 1.468(2) 4_575
P4 O5 1.468(2) .
P4 O8 1.599(3) 6_656
P4 O8 1.599(3) 7_675
O2 Gd1 2.438(4) 5_575
O4 P1 1.463(3) 4_576
O7 P3 1.466(2) 6_646
O8 P4 1.599(3) 6_556

_cod_database_fobs_code 1560921
